data_1570268
loop_
_publ_author_name
'Qiu, Zhi-Xin'
'Zheng, Zhe-Xiong'
'Jiang, Xiao-Ming'
'Liu, Bin-Wen'
'Guo, Guo-Cong'

_publ_section_title
;
 The first polyanion-substitution-driven
 centrosymmetric-to-noncentrosymmetric structural transformation realizing
 an excellent nonlinear optical supramolecule
 [Cd<sub>4</sub>P<sub>2</sub>][CdBr<sub>4</sub>].
;
_journal_issue 46
_journal_name_full 'Chemical science'
_journal_page_first 13568
_journal_page_last 13573
_journal_paper_doi 10.1039/d3sc04818g
_journal_volume 14
_journal_year 2023
_chemical_formula_moiety Cd5P2SmCl7
_chemical_formula_sum 'Cd5 Cl7 P2 Sm'
_chemical_formula_weight 1022.50
_chemical_melting_point ?
_chemical_name_common Cd5P2SmCl7
_space_group_crystal_system trigonal
_space_group_IT_number 147
_space_group_name_Hall '-P 3'
_space_group_name_H-M_alt 'P -3'
_audit_creation_date 2023-01-29
_audit_creation_method
;
Olex2 1.5
(compiled 2022.04.07 svn.rca3783a0 for OlexSys, GUI svn.r6498)
;
_audit_update_record
;
2023-01-29 deposited with the CCDC.	2023-11-06 downloaded from the CCDC.
;
_cell_angle_alpha 90
_cell_angle_beta 90
_cell_angle_gamma 120
_cell_formula_units_Z 3
_cell_length_a 13.350(4)
_cell_length_b 13.350(4)
_cell_length_c 7.308(4)
_cell_measurement_reflns_used 1610
_cell_measurement_temperature 293(2)
_cell_measurement_theta_max 27.4
_cell_measurement_theta_min 3.1
_cell_volume 1128.0(8)
_computing_cell_refinement 'CrysAlisPro 1.171.39.23b (Rigaku OD, 2015)'
_computing_data_collection 'CrysAlisPro 1.171.39.23b (Rigaku OD, 2015)'
_computing_data_reduction 'CrysAlisPro 1.171.39.23b (Rigaku OD, 2015)'
_computing_molecular_graphics 'Olex2 1.5 (Dolomanov et al., 2009)'
_computing_publication_material 'Olex2 1.5 (Dolomanov et al., 2009)'
_computing_structure_refinement 'SHELXL-2013 (Sheldrick, 2013)'
_computing_structure_solution 'SHELXL-2013 (Sheldrick, 2013)'
_diffrn_ambient_temperature 293(2)
_diffrn_detector_area_resol_mean 5.8140
_diffrn_measured_fraction_theta_full 0.970
_diffrn_measured_fraction_theta_max 0.998
_diffrn_measurement_device_type 'Rigaku Pilatus CCD'
_diffrn_measurement_method CCD_Profile_fitting
_diffrn_radiation_type MoK\a
_diffrn_radiation_wavelength 0.71073
_diffrn_reflns_av_R_equivalents 0.0686
_diffrn_reflns_av_unetI/netI 0.0365
_diffrn_reflns_Laue_measured_fraction_full 0.970
_diffrn_reflns_Laue_measured_fraction_max 0.998
_diffrn_reflns_limit_h_max 15
_diffrn_reflns_limit_h_min -15
_diffrn_reflns_limit_k_max 15
_diffrn_reflns_limit_k_min -11
_diffrn_reflns_limit_l_max 8
_diffrn_reflns_limit_l_min -8
_diffrn_reflns_number 8267
_diffrn_reflns_point_group_measured_fraction_full 0.970
_diffrn_reflns_point_group_measured_fraction_max 0.998
_diffrn_reflns_theta_full 25.242
_diffrn_reflns_theta_max 24.997
_diffrn_reflns_theta_min 3.298
_exptl_absorpt_coefficient_mu 12.199
_exptl_absorpt_correction_T_max 1.000
_exptl_absorpt_correction_T_min 0.717
_exptl_absorpt_correction_type multi-scan
_exptl_absorpt_process_details SADABS
_exptl_crystal_colour yellow
_exptl_crystal_colour_primary yellow
_exptl_crystal_density_diffrn 4.516
_exptl_crystal_density_meas ?
_exptl_crystal_description lamellar
_exptl_crystal_F_000 1353
_exptl_crystal_size_max 0.117
_exptl_crystal_size_mid 0.105
_exptl_crystal_size_min 0.074
_refine_diff_density_max 2.377
_refine_diff_density_min -2.265
_refine_diff_density_rms 0.312
_refine_ls_extinction_method none
_refine_ls_goodness_of_fit_ref 1.005
_refine_ls_hydrogen_treatment undef
_refine_ls_matrix_type full
_refine_ls_number_parameters 76
_refine_ls_number_reflns 1325
_refine_ls_number_restraints 0
_refine_ls_restrained_S_all 1.005
_refine_ls_R_factor_all 0.0786
_refine_ls_R_factor_gt 0.0611
_refine_ls_shift/su_max 0.001
_refine_ls_shift/su_mean 0.000
_refine_ls_structure_factor_coef Fsqd
_refine_ls_weighting_details
;
 w=1/[\s^2^(Fo^2^)+(0.0923P)^2^+34.0188P]
 where P=(Fo^2^+2Fc^2^)/3
;
_refine_ls_weighting_scheme calc
_refine_ls_wR_factor_gt 0.1643
_refine_ls_wR_factor_ref 0.1810
_reflns_Friedel_coverage 0.000
_reflns_number_gt 1045
_reflns_number_total 1325
_reflns_threshold_expression 'I > 2\s(I)'
_cod_data_source_file d3sc04818g2.cif
_cod_data_source_block Cd5P2SmCl7
_cod_depositor_comments
;
The following automatic conversions were performed:

data item '_chemical_melting_point' value 'not measured' was changed
to '?' -- the value is undefined or not given.

data item '_exptl_absorpt_correction_type' value 'Multi-scan' was
changed to 'multi-scan' in accordance with the
/home/data/users/saulius/crontab/automatic-downloads/rss-feeds/RSC/lib/dictionaries/cif_core.dic
dictionary named 'cif_core.dic' version 2.4.2 last updated on
2011-04-26.

data item '_exptl_crystal_density_meas' value 'not measured' was
changed to '?' -- the value is perceived as not measured.

Automatic conversion script
Id: cif_fix_values 8170 2020-07-09 18:12:32Z antanas 

 Adding full bibliography for 1570268--1570269.cif.
;
_cod_original_cell_volume 1128.0(9)
_cod_database_code 1570268
_shelxl_version_number 2013-2
_shelx_space_group_comment
;
The symmetry employed for this shelxl refinement is uniquely defined
by the following loop, which should always be used as a source of
symmetry information in preference to the above space-group names.
They are only intended as comments.
;
_olex2_refinement_description
;
1. Others
 Fixed Sof: Sm1(0.29) Sm1B(0.043333) Sm2(0.166667) Cl7(0.166667)
;
_olex2_submission_special_instructions 'No special instructions were received'

loop_
_space_group_symop_operation_xyz
'x, y, z'
'-y, x-y, z'
'-x+y, -x, z'
'-x, -y, -z'
'y, -x+y, -z'
'x-y, x, -z'

loop_
_atom_site_label
_atom_site_type_symbol
_atom_site_fract_x
_atom_site_fract_y
_atom_site_fract_z
_atom_site_U_iso_or_equiv
_atom_site_adp_type
_atom_site_occupancy
_atom_site_site_symmetry_order
_atom_site_calc_flag
_atom_site_refinement_flags_posn
_atom_site_refinement_flags_adp
_atom_site_refinement_flags_occupancy
_atom_site_disorder_assembly
_atom_site_disorder_group
Sm1 Sm 0.3333 0.6667 0.0647(3) 0.0244(5) Uani 0.87 3 d S T P . .
Sm1B Sm 0.3333 0.6667 0.9648(18) 0.025(3) Uani 0.13 3 d S T P . .
Sm2 Sm 0.0000 0.0000 0.0610(3) 0.0277(7) Uani 0.5 3 d S T P . .
Cl3 Cl 0.4998(3) 0.3294(3) 0.1713(5) 0.0328(9) Uani 1 1 d . . . . .
Cl4 Cl 0.3378(4) 0.4785(4) 0.1751(6) 0.0488(11) Uani 1 1 d . . . . .
Cl5 Cl 0.1801(4) 0.1709(4) 0.1742(6) 0.0477(11) Uani 1 1 d . . . . .
Cl6 Cl 0.3333 0.6667 0.4412(15) 0.097(4) Uani 1 3 d S T P . .
Cl7 Cl 0.0000 0.0000 0.441(2) 0.101(8) Uani 0.5 3 d S T P . .
Cd8 Cd 0.01606(12) 0.34000(11) 0.03779(16) 0.0531(5) Uani 1 1 d . . . . .
Cd9 Cd 0.5000 0.0000 0.5000 0.0776(9) Uani 1 2 d S . P . .
Cd10 Cd 0.33360(18) 0.16453(13) 0.4902(2) 0.0750(7) Uani 1 1 d . . . . .
P11 P 0.0060(3) 0.3363(3) 0.3699(5) 0.0213(8) Uani 1 1 d . . . . .

loop_
_atom_site_aniso_label
_atom_site_aniso_U_11
_atom_site_aniso_U_22
_atom_site_aniso_U_33
_atom_site_aniso_U_23
_atom_site_aniso_U_13
_atom_site_aniso_U_12
Sm1 0.0160(5) 0.0160(5) 0.0413(13) 0.000 0.000 0.0080(3)
Sm1B 0.034(5) 0.034(5) 0.009(5) 0.000 0.000 0.017(2)
Sm2 0.0177(7) 0.0177(7) 0.0476(18) 0.000 0.000 0.0089(4)
Cl3 0.0303(19) 0.050(2) 0.028(2) -0.0002(15) 0.0011(14) 0.0280(18)
Cl4 0.058(3) 0.064(3) 0.035(2) 0.0151(19) -0.0009(18) 0.039(2)
Cl5 0.058(3) 0.065(3) 0.031(2) -0.0014(18) -0.0034(18) 0.039(2)
Cl6 0.122(6) 0.122(6) 0.045(5) 0.000 0.000 0.061(3)
Cl7 0.136(13) 0.136(13) 0.030(10) 0.000 0.000 0.068(6)
Cd8 0.0517(9) 0.0593(9) 0.0216(7) 0.0019(5) 0.0049(5) 0.0078(7)
Cd9 0.0595(14) 0.152(3) 0.0536(14) -0.0131(14) -0.0166(10) 0.0769(16)
Cd10 0.1502(19) 0.0574(10) 0.0487(10) -0.0155(7) -0.0068(10) 0.0754(12)
P11 0.0174(16) 0.0221(17) 0.0222(17) 0.0000(13) -0.0006(13) 0.0082(14)

loop_
_atom_type_symbol
_atom_type_description
_atom_type_scat_dispersion_real
_atom_type_scat_dispersion_imag
_atom_type_scat_source
P P 0.1023 0.0942 'International Tables Vol C Tables 4.2.6.8 and 6.1.1.4'
Cl Cl 0.1484 0.1585 'International Tables Vol C Tables 4.2.6.8 and 6.1.1.4'
Cd Cd -0.8075 1.2024 'International Tables Vol C Tables 4.2.6.8 and 6.1.1.4'
Sm Sm -0.1638 3.4418 'International Tables Vol C Tables 4.2.6.8 and 6.1.1.4'

loop_
_geom_angle_atom_site_label_1
_geom_angle_atom_site_label_2
_geom_angle_atom_site_label_3
_geom_angle
_geom_angle_site_symmetry_1
_geom_angle_site_symmetry_3
_geom_angle_publ_flag
Sm1B Sm1 Cl3 51.94(8) 1_554 6 ?
Sm1B Sm1 Cl3 51.94(8) 1_554 4_665 ?
Sm1B Sm1 Cl3 51.93(8) 1_554 5_565 ?
Sm1B Sm1 Cl4 107.61(11) 1_554 . ?
Sm1B Sm1 Cl4 107.61(11) 1_554 2_665 ?
Sm1B Sm1 Cl4 107.60(11) 1_554 3_565 ?
Sm1B Sm1 Cl6 180.0 1_554 . ?
Cl3 Sm1 Cl3 85.97(12) 5_565 6 ?
Cl3 Sm1 Cl3 85.97(12) 6 4_665 ?
Cl3 Sm1 Cl3 85.97(12) 5_565 4_665 ?
Cl4 Sm1 Cl3 79.11(13) 3_565 5_565 ?
Cl4 Sm1 Cl3 159.54(14) 2_665 6 ?
Cl4 Sm1 Cl3 79.11(13) 2_665 4_665 ?
Cl4 Sm1 Cl3 79.13(12) 2_665 5_565 ?
Cl4 Sm1 Cl3 159.54(14) 3_565 4_665 ?
Cl4 Sm1 Cl3 159.54(14) . 5_565 ?
Cl4 Sm1 Cl3 79.13(12) . 4_665 ?
Cl4 Sm1 Cl3 79.13(12) 3_565 6 ?
Cl4 Sm1 Cl3 79.11(13) . 6 ?
Cl4 Sm1 Cl4 111.27(10) 3_565 2_665 ?
Cl4 Sm1 Cl4 111.27(10) 3_565 . ?
Cl4 Sm1 Cl4 111.27(10) 2_665 . ?
Cl4 Sm1 Cl6 72.39(11) 2_665 . ?
Cl4 Sm1 Cl6 72.39(11) 3_565 . ?
Cl4 Sm1 Cl6 72.39(11) . . ?
Cl6 Sm1 Cl3 128.06(8) . 4_665 ?
Cl6 Sm1 Cl3 128.06(8) . 5_565 ?
Cl6 Sm1 Cl3 128.06(8) . 6 ?
Sm1 Sm1B Cl3 114.3(3) 1_556 6_556 ?
Sm1 Sm1B Cl3 114.3(3) 1_556 5_566 ?
Sm1 Sm1B Cl3 114.3(3) 1_556 4_666 ?
Sm1 Sm1B Cl4 58.8(2) 1_556 3_566 ?
Sm1 Sm1B Cl4 58.8(2) 1_556 1_556 ?
Sm1 Sm1B Cl4 58.8(2) 1_556 2_666 ?
Cl3 Sm1B Cl3 104.2(3) 5_566 4_666 ?
Cl3 Sm1B Cl3 104.2(3) 6_556 4_666 ?
Cl3 Sm1B Cl3 104.2(3) 5_566 6_556 ?
Cl3 Sm1B Cl4 79.82(14) 6_556 3_566 ?
Cl3 Sm1B Cl4 79.79(14) 5_566 3_566 ?
Cl3 Sm1B Cl4 173.1(5) 5_566 1_556 ?
Cl3 Sm1B Cl4 173.1(5) 4_666 3_566 ?
Cl3 Sm1B Cl4 79.82(13) 4_666 1_556 ?
Cl3 Sm1B Cl4 79.79(14) 6_556 1_556 ?
Cl3 Sm1B Cl4 79.82(14) 5_566 2_666 ?
Cl3 Sm1B Cl4 79.79(14) 4_666 2_666 ?
Cl3 Sm1B Cl4 173.1(5) 6_556 2_666 ?
Cl4 Sm1B Cl4 95.7(3) 3_566 1_556 ?
Cl4 Sm1B Cl4 95.7(3) 2_666 1_556 ?
Cl4 Sm1B Cl4 95.7(3) 3_566 2_666 ?
Sm2 Sm2 Cl5 109.42(11) 4 3 ?
Sm2 Sm2 Cl5 53.77(10) 4 5 ?
Sm2 Sm2 Cl5 53.77(10) 4 6 ?
Sm2 Sm2 Cl5 109.42(11) 4 . ?
Sm2 Sm2 Cl5 53.77(10) 4 4 ?
Sm2 Sm2 Cl5 109.42(11) 4 2 ?
Sm2 Sm2 Cl7 180.0 4 . ?
Cl5 Sm2 Cl5 109.52(11) 3 . ?
Cl5 Sm2 Cl5 88.63(14) 4 5 ?
Cl5 Sm2 Cl5 109.52(11) 3 2 ?
Cl5 Sm2 Cl5 163.20(10) 2 5 ?
Cl5 Sm2 Cl5 79.41(12) 3 4 ?
Cl5 Sm2 Cl5 109.52(11) 2 . ?
Cl5 Sm2 Cl5 79.41(12) 2 4 ?
Cl5 Sm2 Cl5 79.41(12) 3 5 ?
Cl5 Sm2 Cl5 163.20(10) . 4 ?
Cl5 Sm2 Cl5 79.41(12) . 5 ?
Cl5 Sm2 Cl5 163.20(10) 3 6 ?
Cl5 Sm2 Cl5 88.63(14) 6 5 ?
Cl5 Sm2 Cl5 79.41(12) 2 6 ?
Cl5 Sm2 Cl5 88.63(14) 4 6 ?
Cl5 Sm2 Cl5 79.41(12) . 6 ?
Cl5 Sm2 Cl7 70.58(11) . . ?
Cl5 Sm2 Cl7 70.58(11) 3 . ?
Cl5 Sm2 Cl7 70.58(11) 2 . ?
Cl7 Sm2 Cl5 126.23(10) . 5 ?
Cl7 Sm2 Cl5 126.23(10) . 4 ?
Cl7 Sm2 Cl5 126.23(10) . 6 ?
Sm1B Cl3 Sm1 13.8(3) 4_666 4_665 ?
Sm1B Cl3 Cd8 119.6(3) 4_666 5 ?
Cd8 Cl3 Sm1 105.86(13) 5 4_665 ?
Sm1 Cl4 Sm1B 13.55(18) . 1_554 ?
Cd8 Cl4 Sm1 125.56(17) 5 . ?
Cd8 Cl4 Sm1B 112.0(3) 5 1_554 ?
Sm2 Cl5 Sm2 16.80(10) . 4 ?
Sm2 Cl5 Cd8 124.03(17) . 5 ?
Cd8 Cl5 Sm2 107.23(15) 5 4 ?
Cl7 Cl7 Sm2 180.0 4_556 . ?
Cl3 Cd8 Cl4 87.73(13) 6 6 ?
Cl3 Cd8 Cl5 90.66(13) 6 6 ?
Cl4 Cd8 Cl5 86.34(14) 6 6 ?
P11 Cd8 Cl3 128.18(12) . 6 ?
P11 Cd8 Cl4 124.23(13) . 6 ?
P11 Cd8 Cl5 126.79(14) . 6 ?
P11 Cd9 P11 180.00(7) 6_656 3 ?
P11 Cd10 P11 176.31(9) 3 5_556 ?
Cd9 P11 Cd8 113.57(14) 2 . ?
Cd10 P11 Cd8 112.42(14) 6_556 . ?
Cd10 P11 Cd8 113.49(14) 2 . ?
Cd10 P11 Cd9 104.45(13) 2 2 ?
Cd10 P11 Cd9 106.45(13) 6_556 2 ?
Cd10 P11 Cd10 105.74(15) 2 6_556 ?

loop_
_geom_bond_atom_site_label_1
_geom_bond_atom_site_label_2
_geom_bond_distance
_geom_bond_site_symmetry_2
_geom_bond_publ_flag
Sm1 Sm1B 0.730(11) 1_554 ?
Sm1 Cl3 2.798(4) 4_665 ?
Sm1 Cl3 2.798(4) 6 ?
Sm1 Cl3 2.798(4) 5_565 ?
Sm1 Cl4 2.668(4) 3_565 ?
Sm1 Cl4 2.668(4) . ?
Sm1 Cl4 2.668(4) 2_665 ?
Sm1 Cl6 2.751(11) . ?
Sm1B Sm1 0.730(11) 1_556 ?
Sm1B Cl3 2.417(6) 5_566 ?
Sm1B Cl3 2.417(6) 4_666 ?
Sm1B Cl3 2.417(6) 6_556 ?
Sm1B Cl4 2.971(8) 3_566 ?
Sm1B Cl4 2.971(8) 1_556 ?
Sm1B Cl4 2.971(8) 2_666 ?
Sm2 Sm2 0.891(5) 4 ?
Sm2 Cl5 2.908(5) 5 ?
Sm2 Cl5 2.487(5) . ?
Sm2 Cl5 2.908(5) 6 ?
Sm2 Cl5 2.487(5) 2 ?
Sm2 Cl5 2.487(5) 3 ?
Sm2 Cl5 2.908(5) 4 ?
Sm2 Cl7 2.774(18) . ?
Cl3 Sm1 2.798(4) 4_665 ?
Cl3 Sm1B 2.417(6) 4_666 ?
Cl3 Cd8 2.595(4) 5 ?
Cl4 Sm1B 2.971(8) 1_554 ?
Cl4 Cd8 2.596(5) 5 ?
Cl5 Sm2 2.908(5) 4 ?
Cl5 Cd8 2.601(5) 5 ?
Cl7 Cl7 0.87(3) 4_556 ?
Cd8 Cl3 2.595(4) 6 ?
Cd8 Cl4 2.596(5) 6 ?
Cd8 Cl5 2.601(5) 6 ?
Cd8 P11 2.430(4) . ?
Cd9 P11 2.422(3) 6_656 ?
Cd9 P11 2.422(3) 3 ?
Cd10 P11 2.420(3) 3 ?
Cd10 P11 2.421(3) 5_556 ?
P11 Cd9 2.422(3) 2 ?
P11 Cd10 2.420(3) 2 ?
P11 Cd10 2.421(3) 6_556 ?
